data_7060568
loop_
_publ_author_name
'Melnic, Elena'
'Kravtsov, Victor Ch.'
'Lucenti, Elena'
'Cariati, Elena'
'Forni, Alessandra'
'Siminel, Nikita'
'Fonari, Marina S.'

_publ_section_title
;
 Regulation of \p&#x22EF;\p stacking interactions between triimidazole
 luminophores and comprehensive emission quenching by coordination to
 Cu(ii)
;
_journal_issue 20
_journal_name_full 'New Journal of Chemistry'
_journal_page_first 9040
_journal_page_last 9052
_journal_paper_doi 10.1039/D1NJ00909E
_journal_volume 45
_journal_year 2021
_chemical_formula_sum 'C51 H60 Cu6 N18 O27'
_chemical_formula_weight 1738.41
_space_group_crystal_system triclinic
_space_group_IT_number 1
_space_group_name_Hall 'P 1'
_space_group_name_H-M_alt 'P 1'
_atom_sites_solution_hydrogens mixed
_atom_sites_solution_primary direct
_atom_sites_solution_secondary difmap
_audit_creation_method SHELXL-2014/7
_audit_update_record
;
2021-03-30 deposited with the CCDC.	2021-04-16 downloaded from the CCDC.
;
_cell_angle_alpha 99.827(7)
_cell_angle_beta 98.481(7)
_cell_angle_gamma 102.601(6)
_cell_formula_units_Z 1
_cell_length_a 8.2304(6)
_cell_length_b 14.4079(10)
_cell_length_c 14.8621(13)
_cell_measurement_reflns_used 1107
_cell_measurement_temperature 293(2)
_cell_measurement_theta_max 26.4020
_cell_measurement_theta_min 3.2320
_cell_volume 1663.1(2)
_computing_cell_refinement
;
CrysAlisPro, Agilent Technologies,
Version 1.171.37.35 (release 13-08-2014 CrysAlis171 .NET)
(compiled Aug 13 2014,18:06:01)
;
_computing_data_collection
;
CrysAlisPro, Agilent Technologies,
Version 1.171.37.35 (release 13-08-2014 CrysAlis171 .NET)
(compiled Aug 13 2014,18:06:01)
;
_computing_data_reduction
;
CrysAlisPro, Agilent Technologies,
Version 1.171.37.35 (release 13-08-2014 CrysAlis171 .NET)
(compiled Aug 13 2014,18:06:01)
;
_computing_structure_refinement 'SHELXL-2014/7 (Sheldrick, 2014)'
_computing_structure_solution 'SHELXS-2014 (Sheldrick, 2014)'
_diffrn_ambient_temperature 293(2)
_diffrn_detector_area_resol_mean 15.9914
_diffrn_measured_fraction_theta_full 0.998
_diffrn_measured_fraction_theta_max 0.998
_diffrn_measurement_device_type 'Xcalibur, Eos'
_diffrn_radiation_type MoK\a
_diffrn_radiation_wavelength 0.71073
_diffrn_reflns_av_R_equivalents 0.0609
_diffrn_reflns_av_unetI/netI 0.1842
_diffrn_reflns_Laue_measured_fraction_full 0.998
_diffrn_reflns_Laue_measured_fraction_max 0.998
_diffrn_reflns_limit_h_max 7
_diffrn_reflns_limit_h_min -9
_diffrn_reflns_limit_k_max 17
_diffrn_reflns_limit_k_min -17
_diffrn_reflns_limit_l_max 16
_diffrn_reflns_limit_l_min -17
_diffrn_reflns_number 9955
_diffrn_reflns_point_group_measured_fraction_full 0.998
_diffrn_reflns_point_group_measured_fraction_max 0.998
_diffrn_reflns_theta_full 24.999
_diffrn_reflns_theta_max 24.999
_diffrn_reflns_theta_min 2.906
_exptl_absorpt_coefficient_mu 1.980
_exptl_absorpt_correction_T_max 1.00000
_exptl_absorpt_correction_T_min 0.88477
_exptl_absorpt_correction_type multi-scan
_exptl_absorpt_process_details
;
CrysAlisPro, Agilent Technologies,
Version 1.171.37.35 (release 13-08-2014 CrysAlis171 .NET)
(compiled Aug 13 2014,18:06:01)
Empirical absorption correction using spherical harmonics,
 implemented in SCALE3 ABSPACK scaling algorithm.
;
_exptl_crystal_colour green
_exptl_crystal_density_diffrn 1.736
_exptl_crystal_description prism
_exptl_crystal_F_000 882
_exptl_crystal_size_max 0.220
_exptl_crystal_size_mid 0.080
_exptl_crystal_size_min 0.040
_refine_diff_density_max 0.922
_refine_diff_density_min -0.927
_refine_diff_density_rms 0.129
_refine_ls_abs_structure_details
;
 Refined as an inversion twin.
;
_refine_ls_abs_structure_Flack 0.46(6)
_refine_ls_extinction_method none
_refine_ls_goodness_of_fit_ref 0.991
_refine_ls_hydrogen_treatment mixed
_refine_ls_matrix_type full
_refine_ls_number_parameters 926
_refine_ls_number_reflns 7847
_refine_ls_number_restraints 1587
_refine_ls_restrained_S_all 0.913
_refine_ls_R_factor_all 0.1771
_refine_ls_R_factor_gt 0.0841
_refine_ls_shift/su_max 0.000
_refine_ls_shift/su_mean 0.000
_refine_ls_structure_factor_coef Fsqd
_refine_ls_weighting_details 'w=1/[\s^2^(Fo^2^)+(0.0418P)^2^+0.8000P] where P=(Fo^2^+2Fc^2^)/3'
_refine_ls_weighting_scheme calc
_refine_ls_wR_factor_gt 0.1484
_refine_ls_wR_factor_ref 0.1840
_reflns_Friedel_coverage 1.000
_reflns_Friedel_fraction_full 0.998
_reflns_Friedel_fraction_max 0.998
_reflns_number_gt 3782
_reflns_number_total 7847
_reflns_threshold_expression 'I > 2\s(I)'
_cod_data_source_file d1nj00909e2.cif
_cod_data_source_block str_3
_cod_depositor_comments 'Adding full bibliography for 7060567--7060574.cif.'
_cod_database_code 7060568
_shelx_shelxl_version_number 2014/7
_shelx_space_group_comment
;
The symmetry employed for this shelxl refinement is uniquely defined
by the following loop, which should always be used as a source of
symmetry information in preference to the above space-group names.
They are only intended as comments.
;
_shelx_estimated_absorpt_t_min 0.670
_shelx_estimated_absorpt_t_max 0.925

loop_
_space_group_symop_operation_xyz
'x, y, z'

loop_
_atom_site_label
_atom_site_type_symbol
_atom_site_fract_x
_atom_site_fract_y
_atom_site_fract_z
_atom_site_U_iso_or_equiv
_atom_site_adp_type
_atom_site_occupancy
_atom_site_site_symmetry_order
_atom_site_calc_flag
_atom_site_refinement_flags_posn
_atom_site_refinement_flags_adp
_atom_site_refinement_flags_occupancy
_atom_site_disorder_assembly
_atom_site_disorder_group
Cu1 Cu 0.7985(13) 1.2372(6) 0.2647(6) 0.0382(12) Uani 1 1 d . U . . .
Cu2 Cu 0.5750(13) 1.1115(6) 0.1288(6) 0.0388(12) Uani 1 1 d . U . . .
O1A O 0.741(3) 1.1430(19) 0.3485(17) 0.045(5) Uani 1 1 d . U . . .
O2A O 0.556(3) 1.0382(18) 0.2349(16) 0.042(5) Uani 1 1 d . U . . .
O3A O 0.607(3) 1.2932(18) 0.2881(17) 0.043(5) Uani 1 1 d . U . . .
O4A O 0.417(3) 1.191(2) 0.1651(19) 0.050(5) Uani 1 1 d . U . . .
O5A O 0.839(3) 1.3178(19) 0.1741(17) 0.056(6) Uani 1 1 d . U . . .
O6A O 0.645(3) 1.209(2) 0.0574(18) 0.049(5) Uani 1 1 d . U . . .
O7A O 0.946(3) 1.163(2) 0.2170(19) 0.057(6) Uani 1 1 d . U . . .
O8A O 0.764(3) 1.0551(19) 0.1063(17) 0.041(5) Uani 1 1 d . U . . .
C10A C 0.624(4) 1.057(2) 0.309(2) 0.031(6) Uani 1 1 d . U . . .
C11A C 0.615(6) 0.990(3) 0.375(3) 0.067(12) Uani 1 1 d . U . . .
H11A H 0.6729 1.0222 0.4375 0.100 Uiso 1 1 d R U . . .
H11B H 0.6662 0.9381 0.3537 0.100 Uiso 1 1 d R U . . .
H11C H 0.4979 0.9628 0.3755 0.100 Uiso 1 1 d R U . . .
C12A C 0.478(4) 1.265(3) 0.241(3) 0.042(7) Uani 1 1 d . U . . .
C13A C 0.331(5) 1.310(3) 0.256(3) 0.054(9) Uani 1 1 d . U . . .
H13A H 0.3027 1.3009 0.3146 0.082 Uiso 1 1 d R U . . .
H13B H 0.2347 1.2805 0.2071 0.082 Uiso 1 1 d R U . . .
H13C H 0.3651 1.3789 0.2572 0.082 Uiso 1 1 d R U . . .
C14A C 0.730(5) 1.280(3) 0.080(3) 0.052(8) Uani 1 1 d . U . . .
C15A C 0.765(6) 1.359(3) 0.027(3) 0.060(10) Uani 1 1 d . U . . .
H15A H 0.8204 1.3384 -0.0224 0.090 Uiso 1 1 d R U . . .
H15B H 0.8357 1.4182 0.0667 0.090 Uiso 1 1 d R U . . .
H15C H 0.6584 1.3697 0.0018 0.090 Uiso 1 1 d R U . . .
C16A C 0.924(4) 1.094(3) 0.163(2) 0.032(6) Uani 1 1 d . U . . .
C17A C 1.038(5) 1.025(3) 0.134(3) 0.069(11) Uani 1 1 d . U . . .
H17A H 1.0694 0.9970 0.1856 0.103 Uiso 1 1 d R U . . .
H17B H 1.1389 1.0619 0.1183 0.103 Uiso 1 1 d R U . . .
H17C H 0.9789 0.9742 0.0810 0.103 Uiso 1 1 d R U . . .
Cu3 Cu 0.1192(13) 0.6981(6) 0.1186(6) 0.0381(12) Uani 1 1 d . U . . .
Cu4 Cu 0.2585(13) 0.6518(6) 0.2693(6) 0.0383(12) Uani 1 1 d . U . . .
O1B O 0.363(3) 0.755(2) 0.1175(19) 0.047(5) Uani 1 1 d . U . . .
O2B O 0.475(3) 0.721(2) 0.2458(19) 0.044(5) Uani 1 1 d . U . . .
O3B O 0.113(3) 0.8189(18) 0.2032(17) 0.041(4) Uani 1 1 d . U . . .
O4B O 0.232(3) 0.7825(17) 0.3341(18) 0.044(5) Uani 1 1 d . U . . .
O5B O -0.100(3) 0.628(2) 0.1433(19) 0.046(5) Uani 1 1 d . U . . .
O6B O 0.028(3) 0.5938(19) 0.2765(19) 0.044(5) Uani 1 1 d . U . . .
O7B O 0.153(3) 0.5816(18) 0.0518(18) 0.045(4) Uani 1 1 d . U . . .
O8B O 0.265(3) 0.5388(19) 0.1762(17) 0.047(5) Uani 1 1 d . U . . .
C10B C 0.480(5) 0.756(3) 0.178(3) 0.037(6) Uani 1 1 d . U . . .
C11B C 0.658(4) 0.802(3) 0.154(3) 0.065(11) Uani 1 1 d . U . . .
H11D H 0.6952 0.8693 0.1834 0.098 Uiso 1 1 d R U . . .
H11E H 0.6472 0.7952 0.0876 0.098 Uiso 1 1 d R U . . .
H11F H 0.7387 0.7679 0.1759 0.098 Uiso 1 1 d R U . . .
C12B C 0.159(5) 0.836(3) 0.291(3) 0.042(6) Uani 1 1 d . U . . .
C13B C 0.144(6) 0.922(3) 0.357(2) 0.072(11) Uani 1 1 d . U . . .
H13D H 0.0328 0.9124 0.3726 0.108 Uiso 1 1 d R U . . .
H13E H 0.1595 0.9732 0.3226 0.108 Uiso 1 1 d DR U . . .
H13F H 0.2280 0.9409 0.4133 0.108 Uiso 1 1 d R U . . .
C14B C -0.110(5) 0.593(3) 0.216(3) 0.037(6) Uani 1 1 d . U . . .
C15B C -0.280(4) 0.544(3) 0.229(3) 0.048(9) Uani 1 1 d . U . . .
H15D H -0.3668 0.5494 0.1814 0.072 Uiso 1 1 d R U . . .
H15E H -0.2982 0.5715 0.2889 0.072 Uiso 1 1 d R U . . .
H15F H -0.2825 0.4761 0.2258 0.072 Uiso 1 1 d R U . . .
C16B C 0.216(4) 0.526(2) 0.091(3) 0.036(6) Uani 1 1 d . U . . .
C17B C 0.270(5) 0.435(3) 0.044(3) 0.079(12) Uani 1 1 d . U . . .
H17D H 0.3911 0.4436 0.0557 0.118 Uiso 1 1 d R U . . .
H17E H 0.2305 0.4304 -0.0212 0.118 Uiso 1 1 d R U . . .
H17F H 0.2167 0.3771 0.0620 0.118 Uiso 1 1 d R U . . .
Cu5 Cu 0.6142(14) 0.0830(6) 0.6865(7) 0.0723(18) Uani 1 1 d D U . . .
Cu6 Cu 0.7711(14) 0.2679(7) 0.7168(7) 0.0663(16) Uani 1 1 d D U . . .
O1C O 0.751(4) 0.086(2) 0.8080(16) 0.098(7) Uani 1 1 d D U . . .
O2C O 0.899(3) 0.247(2) 0.8307(15) 0.070(5) Uani 1 1 d D U . . .
C10C C 0.870(5) 0.160(3) 0.847(2) 0.074(8) Uani 1 1 d D U . . .
C11C C 0.980(5) 0.160(3) 0.938(2) 0.105(14) Uani 1 1 d D U . . .
H11G H 1.0895 0.1539 0.9267 0.157 Uiso 1 1 d R U . . .
H11H H 0.9303 0.1073 0.9650 0.157 Uiso 1 1 d R U . . .
H11I H 0.9928 0.2207 0.9804 0.157 Uiso 1 1 d R U . . .
O3C O 0.799(3) 0.0660(19) 0.621(2) 0.072(6) Uani 1 1 d D U . . .
O4C O 0.941(3) 0.2242(17) 0.6495(18) 0.066(5) Uani 1 1 d D U . . .
C12C C 0.918(4) 0.133(3) 0.611(3) 0.059(7) Uani 1 1 d D U . . .
C13C C 1.054(4) 0.114(3) 0.559(3) 0.093(13) Uani 1 1 d D U . . .
H13G H 1.0133 0.0522 0.5155 0.140 Uiso 1 1 d R U . . .
H13H H 1.1508 0.1116 0.6027 0.140 Uiso 1 1 d R U . . .
H13I H 1.0870 0.1641 0.5254 0.140 Uiso 1 1 d R U . . .
O5C O 0.473(3) 0.1022(19) 0.5767(17) 0.082(6) Uani 1 1 d D U . . .
O6C O 0.613(3) 0.261(2) 0.5999(15) 0.078(6) Uani 1 1 d D U . . .
C14C C 0.515(4) 0.182(3) 0.550(2) 0.065(7) Uani 1 1 d D U . . .
C15C C 0.409(4) 0.196(3) 0.463(2) 0.075(10) Uani 1 1 d D U . . .
H15G H 0.3070 0.1457 0.4520 0.113 Uiso 1 1 d R U . . .
H15H H 0.4683 0.1861 0.4124 0.113 Uiso 1 1 d R U . . .
H15I H 0.3818 0.2583 0.4672 0.113 Uiso 1 1 d R U . . .
O7C O 0.455(3) 0.1271(19) 0.759(2) 0.092(7) Uani 1 1 d D U . . .
O8C O 0.592(3) 0.285(2) 0.786(2) 0.076(6) Uani 1 1 d D U . . .
C16C C 0.464(5) 0.217(3) 0.788(3) 0.081(9) Uani 1 1 d D U . . .
C17C C 0.339(5) 0.253(3) 0.840(3) 0.085(11) Uani 1 1 d D U . . .
H17G H 0.3724 0.2530 0.9049 0.127 Uiso 1 1 d R U . . .
H17H H 0.2282 0.2098 0.8166 0.127 Uiso 1 1 d R U . . .
H17I H 0.3351 0.3176 0.8333 0.127 Uiso 1 1 d R U . . .
N1A N 0.398(3) 1.003(2) 0.0228(19) 0.033(5) Uani 1 1 d . U . . .
N2A N -0.132(4) 0.809(2) -0.295(2) 0.044(6) Uani 1 1 d . U . . .
N3A N -0.004(4) 0.736(2) -0.008(2) 0.040(5) Uani 1 1 d . U . . .
N4A N -0.066(4) 0.770(2) -0.1434(19) 0.041(6) Uani 1 1 d . U . . .
N5A N 0.177(3) 0.879(2) -0.0399(18) 0.027(5) Uani 1 1 d . U . . .
N6A N 0.093(4) 0.902(2) -0.1904(19) 0.035(6) Uani 1 1 d . U . . .
C1A C 0.336(4) 1.015(3) -0.066(2) 0.036(6) Uani 1 1 d . U . . .
H1A H 0.3757 1.0651 -0.0953 0.044 Uiso 1 1 calc R U . . .
C2A C 0.202(4) 0.934(2) -0.102(2) 0.033(6) Uani 1 1 d . U . . .
C3A C 0.081(4) 0.939(2) -0.271(2) 0.043(7) Uani 1 1 d . U . . .
H3A H 0.1534 0.9946 -0.2802 0.051 Uiso 1 1 calc R U . . .
C4A C -0.052(5) 0.880(3) -0.332(2) 0.054(8) Uani 1 1 d . U . . .
H4A H -0.0853 0.8876 -0.3927 0.065 Uiso 1 1 calc R U . . .
C5A C -0.048(4) 0.822(2) -0.212(2) 0.033(6) Uani 1 1 d . U . . .
C6A C -0.179(4) 0.686(3) -0.142(3) 0.045(7) Uani 1 1 d . U . . .
H6A H -0.2682 0.6506 -0.1902 0.054 Uiso 1 1 calc R U . . .
C7A C -0.140(4) 0.663(3) -0.060(2) 0.042(7) Uani 1 1 d . U . . .
H7A H -0.1937 0.6082 -0.0417 0.051 Uiso 1 1 calc R U . . .
C8A C 0.040(4) 0.800(2) -0.060(2) 0.031(6) Uani 1 1 d . U . . .
C9A C 0.291(4) 0.929(2) 0.033(2) 0.033(6) Uani 1 1 d . U . . .
H9A H 0.2937 0.9103 0.0902 0.040 Uiso 1 1 calc R U . . .
N1B N -0.007(3) 0.3460(18) 0.3697(17) 0.030(5) Uani 1 1 d D U . . .
N2B N 0.514(4) 0.541(2) 0.687(2) 0.049(7) Uani 1 1 d D U . . .
N3B N 0.378(3) 0.614(2) 0.3952(18) 0.032(5) Uani 1 1 d D U . . .
N4B N 0.438(3) 0.5779(19) 0.5364(17) 0.031(5) Uani 1 1 d D U . . .
N5B N 0.211(3) 0.4663(18) 0.4321(17) 0.030(5) Uani 1 1 d D U . . .
N6B N 0.291(3) 0.443(2) 0.5843(18) 0.035(6) Uani 1 1 d D U . . .
C1B C 0.040(4) 0.343(2) 0.459(2) 0.038(7) Uani 1 1 d D U . . .
H1B H -0.0180 0.2984 0.4888 0.045 Uiso 1 1 calc R U . . .
C2B C 0.177(4) 0.412(2) 0.5007(18) 0.029(6) Uani 1 1 d D U . . .
C3B C 0.290(4) 0.399(2) 0.662(2) 0.052(8) Uani 1 1 d D U . . .
H3B H 0.2147 0.3453 0.6727 0.063 Uiso 1 1 calc R U . . .
C4B C 0.434(5) 0.458(3) 0.717(2) 0.062(9) Uani 1 1 d D U . . .
H4B H 0.4783 0.4450 0.7732 0.074 Uiso 1 1 calc R U . . .
C5B C 0.412(4) 0.521(2) 0.602(2) 0.039(7) Uani 1 1 d D U . . .
C6B C 0.555(4) 0.660(2) 0.534(2) 0.040(7) Uani 1 1 d D U . . .
H6B H 0.6434 0.6951 0.5830 0.048 Uiso 1 1 calc R U . . .
C7B C 0.522(4) 0.680(2) 0.451(2) 0.050(8) Uani 1 1 d D U . . .
H7B H 0.5867 0.7324 0.4326 0.060 Uiso 1 1 calc R U . . .
C8B C 0.334(4) 0.554(2) 0.4466(19) 0.032(6) Uani 1 1 d D U . . .
C9B C 0.084(4) 0.428(2) 0.3515(19) 0.030(6) Uani 1 1 d D U . . .
H9B H 0.0668 0.4528 0.2982 0.036 Uiso 1 1 calc R U . . .
N1C N 0.880(3) 0.4259(16) 0.7365(16) 0.066(6) Uani 1 1 d D U . . .
N2C N 1.377(3) 0.7832(17) 0.7660(18) 0.064(6) Uani 1 1 d D U . . .
N3C N 0.943(3) 0.595(2) 0.5230(18) 0.058(7) Uani 1 1 d D U . . .
N4C N 1.160(3) 0.6795(17) 0.6397(17) 0.050(5) Uani 1 1 d D U . . .
N5C N 0.984(3) 0.5420(16) 0.6701(15) 0.052(5) Uani 1 1 d D U . . .
N6C N 1.209(3) 0.6452(18) 0.7847(17) 0.056(6) Uani 1 1 d D U . . .
C1C C 1.018(3) 0.4843(17) 0.7948(16) 0.044(5) Uani 1 1 d D U . . .
H1C H 1.0649 0.4724 0.8513 0.053 Uiso 1 1 calc R U . . .
C2C C 1.080(3) 0.5613(16) 0.7610(16) 0.041(4) Uani 1 1 d D U . . .
C3C C 1.318(4) 0.681(2) 0.875(2) 0.052(7) Uani 1 1 d D U . . .
H3C H 1.3229 0.6561 0.9281 0.062 Uiso 1 1 calc R U . . .
C4C C 1.409(4) 0.764(2) 0.857(2) 0.044(6) Uani 1 1 d D U . . .
H4C H 1.4920 0.8070 0.9038 0.052 Uiso 1 1 calc R U . . .
C5C C 1.250(3) 0.703(2) 0.7308(19) 0.045(5) Uani 1 1 d D U . . .
C6C C 1.171(4) 0.725(2) 0.569(2) 0.063(7) Uani 1 1 d D U . . .
H6C H 1.2525 0.7806 0.5677 0.076 Uiso 1 1 calc R U . . .
C7C C 1.044(5) 0.675(3) 0.499(2) 0.067(8) Uani 1 1 d D U . . .
H7C H 1.0250 0.6919 0.4417 0.081 Uiso 1 1 calc R U . . .
C8C C 1.012(3) 0.6012(18) 0.6068(18) 0.037(5) Uani 1 1 d D U . . .
C9C C 0.861(3) 0.4530(17) 0.6540(15) 0.047(5) Uani 1 1 d D U . . .
H9C H 0.7849 0.4207 0.5993 0.057 Uiso 1 1 calc DR U . . .
O1W O 0.523(2) -0.0676(9) 0.6780(10) 0.107(8) Uani 1 1 d D U . . .
H1W1 H 0.481(10) -0.097(3) 0.721(3) 0.161 Uiso 1 1 d D U . . .
H2W1 H 0.557(8) -0.1114(17) 0.640(4) 0.161 Uiso 1 1 d D U . . .
O2W O 0.628(3) 0.4402(17) 0.4508(16) 0.076(8) Uani 1 1 d . . . . .
H1W2 H 0.7234 0.4952 0.4863 0.113 Uiso 1 1 d DR U . . .
H2W2 H 0.6685 0.3974 0.4050 0.113 Uiso 1 1 d DR U . . .
O3W O 0.763(5) 0.939(3) -0.077(3) 0.191(19) Uani 1 1 d . . . . .
H1W3 H 0.7461 0.9524 -0.0118 0.286 Uiso 1 1 d R U . . .
H2W3 H 0.7339 0.9886 -0.1095 0.286 Uiso 1 1 d R U . . .

loop_
_atom_site_aniso_label
_atom_site_aniso_U_11
_atom_site_aniso_U_22
_atom_site_aniso_U_33
_atom_site_aniso_U_23
_atom_site_aniso_U_13
_atom_site_aniso_U_12
Cu1 0.030(2) 0.037(3) 0.040(3) 0.002(2) 0.001(2) 0.003(2)
Cu2 0.033(3) 0.033(3) 0.037(3) -0.009(2) 0.003(2) -0.004(2)
O1A 0.056(12) 0.025(9) 0.040(8) -0.005(7) -0.002(7) -0.003(8)
O2A 0.060(12) 0.031(9) 0.023(7) -0.012(7) 0.007(7) 0.000(7)
O3A 0.044(10) 0.036(12) 0.038(13) -0.009(8) 0.003(8) 0.004(9)
O4A 0.036(9) 0.037(12) 0.064(14) -0.009(8) -0.004(7) 0.002(8)
O5A 0.039(11) 0.051(11) 0.058(11) 0.008(9) 0.003(8) -0.024(8)
O6A 0.045(11) 0.042(10) 0.050(9) 0.012(8) -0.006(8) -0.005(8)
O7A 0.026(9) 0.067(14) 0.060(14) -0.014(9) 0.001(8) 0.002(9)
O8A 0.039(8) 0.040(12) 0.036(12) -0.003(8) 0.003(7) 0.009(8)
C10A 0.030(12) 0.026(11) 0.030(9) -0.010(8) 0.005(10) 0.005(8)
C11A 0.10(3) 0.046(19) 0.045(19) 0.015(16) 0.007(19) 0.002(18)
C12A 0.039(10) 0.020(12) 0.061(14) 0.000(9) 0.011(10) 0.004(10)
C13A 0.043(14) 0.026(16) 0.08(2) -0.004(14) 0.008(16) 0.003(13)
C14A 0.055(15) 0.057(13) 0.036(11) 0.009(10) 0.018(10) -0.009(11)
C15A 0.08(2) 0.039(18) 0.045(17) 0.004(15) 0.018(17) -0.004(17)
C16A 0.029(8) 0.027(10) 0.041(11) 0.016(7) 0.012(7) -0.001(7)
C17A 0.041(16) 0.08(2) 0.08(3) 0.003(17) 0.006(17) 0.024(17)
Cu3 0.034(3) 0.036(3) 0.040(3) 0.011(2) 0.000(2) 0.001(2)
Cu4 0.039(3) 0.037(3) 0.034(3) 0.006(2) 0.004(2) 0.003(2)
O1B 0.033(7) 0.057(13) 0.049(13) 0.018(11) 0.011(7) 0.002(8)
O2B 0.039(8) 0.039(12) 0.051(13) 0.016(10) 0.003(7) 0.003(8)
O3B 0.040(11) 0.035(9) 0.045(8) 0.013(7) 0.006(8) 0.004(8)
O4B 0.068(14) 0.025(9) 0.039(9) 0.007(7) 0.007(9) 0.011(8)
O5B 0.037(8) 0.043(13) 0.047(13) 0.013(10) 0.000(7) -0.012(9)
O6B 0.044(7) 0.030(11) 0.055(13) 0.018(10) 0.004(7) -0.002(8)
O7B 0.057(12) 0.043(9) 0.038(9) 0.017(7) 0.009(9) 0.009(8)
O8B 0.059(13) 0.033(9) 0.042(9) 0.002(7) -0.003(9) 0.014(8)
C10B 0.041(8) 0.016(14) 0.046(14) 0.001(11) 0.002(9) 0.000(11)
C11B 0.034(11) 0.09(3) 0.06(2) 0.01(2) 0.003(14) -0.004(17)
C12B 0.050(14) 0.024(11) 0.047(10) 0.009(8) 0.005(11) 0.001(10)
C13B 0.12(3) 0.040(18) 0.055(16) -0.004(13) -0.009(18) 0.037(18)
C14B 0.044(8) 0.020(14) 0.050(14) 0.008(11) 0.010(9) 0.012(10)
C15B 0.051(10) 0.032(18) 0.06(2) 0.008(16) 0.021(14) 0.007(14)
C16B 0.033(13) 0.020(11) 0.047(10) 0.005(8) 0.003(10) -0.004(9)
C17B 0.08(2) 0.07(2) 0.08(2) -0.027(16) 0.007(18) 0.037(18)
Cu5 0.065(4) 0.056(3) 0.096(5) 0.025(3) 0.027(3) -0.001(3)
Cu6 0.083(4) 0.051(3) 0.063(4) 0.006(3) 0.027(3) 0.011(3)
O1C 0.119(16) 0.084(13) 0.084(11) 0.027(11) 0.005(10) 0.015(11)
O2C 0.086(13) 0.079(12) 0.052(10) 0.026(10) 0.026(8) 0.015(10)
C10C 0.076(16) 0.080(14) 0.079(14) 0.028(12) 0.028(10) 0.026(12)
C11C 0.12(3) 0.11(3) 0.10(2) 0.039(19) 0.001(17) 0.04(2)
O3C 0.057(10) 0.057(9) 0.092(13) -0.002(10) 0.015(9) 0.008(8)
O4C 0.067(10) 0.059(10) 0.062(12) -0.002(11) 0.030(9) -0.004(9)
C12C 0.049(12) 0.061(12) 0.069(16) 0.010(11) 0.008(10) 0.022(9)
C13C 0.07(2) 0.08(2) 0.17(3) 0.037(19) 0.055(19) 0.054(18)
O5C 0.080(14) 0.066(12) 0.096(12) 0.010(11) -0.003(10) 0.030(10)
O6C 0.080(11) 0.082(11) 0.067(10) 0.038(9) 0.010(8) -0.002(9)
C14C 0.051(14) 0.084(14) 0.067(13) 0.010(10) 0.032(9) 0.024(11)
C15C 0.07(2) 0.11(3) 0.061(17) 0.017(14) 0.035(11) 0.041(18)
O7C 0.100(13) 0.077(11) 0.117(16) 0.042(14) 0.064(12) 0.017(11)
O8C 0.082(12) 0.074(10) 0.077(13) 0.018(12) 0.039(11) 0.011(10)
C16C 0.094(15) 0.081(13) 0.071(17) 0.023(14) 0.035(13) 0.012(11)
C17C 0.11(2) 0.09(2) 0.06(2) 0.019(18) 0.051(19) 0.003(17)
N1A 0.030(9) 0.030(10) 0.036(9) 0.005(7) 0.005(7) 0.002(7)
N2A 0.051(12) 0.040(13) 0.029(10) 0.001(10) 0.001(9) -0.003(9)
N3A 0.034(11) 0.036(11) 0.040(9) 0.010(8) -0.002(8) -0.006(8)
N4A 0.040(12) 0.040(12) 0.035(10) 0.010(9) -0.001(9) -0.005(9)
N5A 0.023(10) 0.031(11) 0.026(10) 0.010(8) 0.001(7) 0.004(7)
N6A 0.042(11) 0.034(12) 0.025(9) 0.010(9) 0.005(8) 0.001(8)
C1A 0.036(13) 0.030(13) 0.037(10) 0.005(9) 0.008(9) -0.002(9)
C2A 0.035(12) 0.027(12) 0.035(10) 0.013(9) -0.007(9) 0.007(8)
C3A 0.059(14) 0.030(13) 0.036(12) 0.010(10) -0.004(10) 0.009(9)
C4A 0.072(15) 0.050(15) 0.023(11) 0.002(10) -0.004(10) -0.008(12)
C5A 0.035(12) 0.030(12) 0.032(10) 0.002(9) 0.008(9) 0.008(8)
C6A 0.038(13) 0.043(14) 0.044(12) 0.010(11) -0.005(10) -0.003(9)
C7A 0.048(13) 0.029(13) 0.037(12) 0.006(10) -0.002(9) -0.011(10)
C8A 0.029(11) 0.023(11) 0.037(11) 0.006(9) 0.000(9) 0.005(7)
C9A 0.032(12) 0.034(13) 0.024(11) 0.000(9) -0.004(9) 0.002(8)
N1B 0.047(11) 0.008(9) 0.032(10) 0.001(8) 0.003(8) 0.003(8)
N2B 0.055(13) 0.030(12) 0.046(11) 0.009(10) -0.019(10) -0.006(9)
N3B 0.029(10) 0.033(11) 0.031(8) 0.000(7) 0.007(7) 0.005(7)
N4B 0.031(11) 0.026(11) 0.027(9) -0.006(8) 0.002(8) 0.000(8)
N5B 0.034(11) 0.022(10) 0.029(10) 0.001(8) -0.001(8) 0.005(7)
N6B 0.041(11) 0.032(11) 0.025(9) 0.008(9) 0.003(8) 0.000(8)
C1B 0.042(13) 0.026(13) 0.039(11) 0.007(10) 0.008(10) -0.003(9)
C2B 0.029(11) 0.037(12) 0.017(9) -0.003(8) 0.012(7) 0.004(8)
C3B 0.064(14) 0.051(15) 0.035(12) 0.016(11) 0.007(11) -0.006(10)
C4B 0.071(15) 0.046(15) 0.059(14) 0.030(12) -0.029(11) 0.006(11)
C5B 0.044(13) 0.041(13) 0.023(10) 0.001(9) 0.008(9) -0.004(9)
C6B 0.047(13) 0.025(13) 0.040(12) 0.002(10) -0.002(10) 0.002(9)
C7B 0.053(14) 0.031(14) 0.057(13) 0.024(11) -0.013(10) -0.003(9)
C8B 0.039(12) 0.028(12) 0.018(10) -0.010(8) 0.008(8) -0.003(8)
C9B 0.037(13) 0.021(12) 0.023(11) 0.000(9) -0.005(9) -0.001(9)
N1C 0.079(13) 0.057(7) 0.053(12) 0.013(8) 0.012(9) 0.000(8)
N2C 0.058(12) 0.063(13) 0.065(12) 0.007(10) 0.008(10) 0.012(9)
N3C 0.061(12) 0.065(14) 0.044(10) 0.011(10) 0.009(9) 0.007(10)
N4C 0.059(11) 0.039(12) 0.050(10) -0.001(9) 0.015(9) 0.017(8)
N5C 0.068(11) 0.036(10) 0.049(10) 0.010(8) 0.004(8) 0.009(7)
N6C 0.054(11) 0.052(12) 0.056(11) 0.002(9) 0.007(10) 0.006(8)
C1C 0.047(11) 0.051(10) 0.037(10) 0.006(9) 0.019(8) 0.012(8)
C2C 0.047(10) 0.037(10) 0.043(10) 0.001(8) 0.011(8) 0.019(6)
C3C 0.056(14) 0.050(14) 0.047(11) -0.002(10) 0.011(10) 0.018(10)
C4C 0.036(12) 0.037(12) 0.061(12) -0.004(10) 0.009(10) 0.029(8)
C5C 0.044(12) 0.047(12) 0.050(10) 0.004(9) 0.019(8) 0.024(8)
C6C 0.076(14) 0.048(14) 0.063(13) 0.017(11) 0.018(11) 0.003(10)
C7C 0.081(16) 0.062(16) 0.062(13) 0.022(12) 0.011(11) 0.020(11)
C8C 0.051(11) 0.027(11) 0.043(10) 0.005(8) 0.017(8) 0.023(7)
C9C 0.055(12) 0.047(10) 0.038(10) 0.006(9) 0.015(8) 0.007(8)
O1W 0.18(2) 0.053(8) 0.083(19) 0.023(10) 0.036(14) -0.003(10)
O2W 0.057(14) 0.078(17) 0.065(17) -0.041(13) -0.003(11) 0.014(12)
O3W 0.15(3) 0.19(4) 0.16(4) -0.13(3) 0.00(2) 0.04(3)

loop_
_atom_type_symbol
_atom_type_description
_atom_type_scat_dispersion_real
_atom_type_scat_dispersion_imag
_atom_type_scat_source
C C 0.0033 0.0016 'International Tables Vol C Tables 4.2.6.8 and 6.1.1.4'
H H 0.0000 0.0000 'International Tables Vol C Tables 4.2.6.8 and 6.1.1.4'
N N 0.0061 0.0033 'International Tables Vol C Tables 4.2.6.8 and 6.1.1.4'
O O 0.0106 0.0060 'International Tables Vol C Tables 4.2.6.8 and 6.1.1.4'
Cu Cu 0.3201 1.2651 'International Tables Vol C Tables 4.2.6.8 and 6.1.1.4'

loop_
_geom_angle_atom_site_label_1
_geom_angle_atom_site_label_2
_geom_angle_atom_site_label_3
_geom_angle
_geom_angle_site_symmetry_1
_geom_angle_site_symmetry_3
_geom_angle_publ_flag
O7A Cu1 O5A 89.0(12) . . ?
O7A Cu1 O3A 166.3(10) . . ?
O5A Cu1 O3A 89.0(11) . . ?
O7A Cu1 O1A 89.5(11) . . ?
O5A Cu1 O1A 174.3(10) . . ?
O3A Cu1 O1A 91.2(10) . . ?
O7A Cu1 N1B 96.9(11) . 1_665 ?
O5A Cu1 N1B 89.6(9) . 1_665 ?
O3A Cu1 N1B 96.6(9) . 1_665 ?
O1A Cu1 N1B 96.0(9) . 1_665 ?
O7A Cu1 Cu2 81.3(8) . . ?
O5A Cu1 Cu2 86.5(7) . . ?
O3A Cu1 Cu2 85.1(6) . . ?
O1A Cu1 Cu2 87.9(7) . . ?
N1B Cu1 Cu2 175.7(7) 1_665 . ?
O6A Cu2 O8A 91.0(11) . . ?
O6A Cu2 O4A 84.4(11) . . ?
O8A Cu2 O4A 169.1(10) . . ?
O6A Cu2 O2A 162.7(10) . . ?
O8A Cu2 O2A 87.2(10) . . ?
O4A Cu2 O2A 94.3(10) . . ?
O6A Cu2 N1A 100.1(10) . . ?
O8A Cu2 N1A 92.9(10) . . ?
O4A Cu2 N1A 97.7(11) . . ?
O2A Cu2 N1A 97.2(10) . . ?
O6A Cu2 Cu1 82.9(7) . . ?
O8A Cu2 Cu1 85.1(7) . . ?
O4A Cu2 Cu1 84.5(7) . . ?
O2A Cu2 Cu1 79.8(6) . . ?
N1A Cu2 Cu1 176.4(8) . . ?
C10A O1A Cu1 117(2) . . ?
C10A O2A Cu2 132(2) . . ?
C12A O3A Cu1 121(2) . . ?
C12A O4A Cu2 116(2) . . ?
C14A O5A Cu1 116(2) . . ?
C14A O6A Cu2 129(3) . . ?
C16A O7A Cu1 133(2) . . ?
C16A O8A Cu2 121(2) . . ?
O2A C10A O1A 124(3) . . ?
O2A C10A C11A 126(3) . . ?
O1A C10A C11A 110(3) . . ?
O3A C12A O4A 132(3) . . ?
O3A C12A C13A 122(3) . . ?
O4A C12A C13A 106(3) . . ?
O6A C14A O5A 125(4) . . ?
O6A C14A C15A 129(4) . . ?
O5A C14A C15A 106(3) . . ?
O7A C16A O8A 119(3) . . ?
O7A C16A C17A 134(3) . . ?
O8A C16A C17A 107(3) . . ?
O7B Cu3 O3B 171.1(10) . . ?
O7B Cu3 O5B 91.7(11) . . ?
O3B Cu3 O5B 91.3(11) . . ?
O7B Cu3 O1B 85.3(11) . . ?
O3B Cu3 O1B 89.8(11) . . ?
O5B Cu3 O1B 166.5(10) . . ?
O7B Cu3 N3A 93.6(11) . . ?
O3B Cu3 N3A 94.5(11) . . ?
O5B Cu3 N3A 93.0(10) . . ?
O1B Cu3 N3A 100.3(10) . . ?
O7B Cu3 Cu4 86.7(7) . . ?
O3B Cu3 Cu4 85.2(6) . . ?
O5B Cu3 Cu4 85.7(7) . . ?
O1B Cu3 Cu4 81.0(7) . . ?
N3A Cu3 Cu4 178.7(7) . . ?
O6B Cu4 O2B 170.1(10) . . ?
O6B Cu4 O8B 91.7(11) . . ?
O2B Cu4 O8B 88.8(11) . . ?
O6B Cu4 O4B 89.1(11) . . ?
O2B Cu4 O4B 87.8(10) . . ?
O8B Cu4 O4B 164.3(10) . . ?
O6B Cu4 N3B 96.5(10) . . ?
O2B Cu4 N3B 93.2(10) . . ?
O8B Cu4 N3B 99.5(10) . . ?
O4B Cu4 N3B 96.0(10) . . ?
O6B Cu4 Cu3 84.2(7) . . ?
O2B Cu4 Cu3 86.1(7) . . ?
O8B Cu4 Cu3 80.4(7) . . ?
O4B Cu4 Cu3 84.1(7) . . ?
N3B Cu4 Cu3 179.3(7) . . ?
C10B O1B Cu3 124(2) . . ?
C10B O2B Cu4 121(2) . . ?
C12B O3B Cu3 124(2) . . ?
C12B O4B Cu4 122(2) . . ?
C14B O5B Cu3 122(2) . . ?
C14B O6B Cu4 125(2) . . ?
C16B O7B Cu3 122(2) . . ?
C16B O8B Cu4 126(2) . . ?
O2B C10B O1B 128(3) . . ?
O2B C10B C11B 120(3) . . ?
O1B C10B C11B 112(3) . . ?
O3B C12B O4B 124(4) . . ?
O3B C12B C13B 125(3) . . ?
O4B C12B C13B 111(3) . . ?
O5B C14B O6B 122(3) . . ?
O5B C14B C15B 118(3) . . ?
O6B C14B C15B 120(3) . . ?
O7B C16B O8B 125(3) . . ?
O7B C16B C17B 127(3) . . ?
O8B C16B C17B 108(3) . . ?
O3C Cu5 O7C 168.6(14) . . ?
O3C Cu5 O5C 93.5(13) . . ?
O7C Cu5 O5C 87.4(13) . . ?
O3C Cu5 O1C 92.3(14) . . ?
O7C Cu5 O1C 85.2(15) . . ?
O5C Cu5 O1C 169.9(14) . . ?
O3C Cu5 O1W 93.6(10) . . ?
O7C Cu5 O1W 97.4(11) . . ?
O5C Cu5 O1W 101.5(10) . . ?
O1C Cu5 O1W 86.3(10) . . ?
O3C Cu5 Cu6 83.3(7) . . ?
O7C Cu5 Cu6 85.4(8) . . ?
O5C Cu5 Cu6 87.7(8) . . ?
O1C Cu5 Cu6 84.9(8) . . ?
O1W Cu5 Cu6 170.4(7) . . ?
O8C Cu6 O2C 87.7(13) . . ?
O8C Cu6 O6C 89.2(12) . . ?
O2C Cu6 O6C 167.6(13) . . ?
O8C Cu6 O4C 168.8(13) . . ?
O2C Cu6 O4C 87.8(12) . . ?
O6C Cu6 O4C 93.0(13) . . ?
O8C Cu6 N1C 93.6(11) . . ?
O2C Cu6 N1C 98.5(10) . . ?
O6C Cu6 N1C 93.7(10) . . ?
O4C Cu6 N1C 97.3(11) . . ?
O8C Cu6 Cu5 83.3(8) . . ?
O2C Cu6 Cu5 86.0(8) . . ?
O6C Cu6 Cu5 81.8(7) . . ?
O4C Cu6 Cu5 86.1(7) . . ?
N1C Cu6 Cu5 174.5(7) . . ?
C10C O1C Cu5 119.3(19) . . ?
C10C O2C Cu6 118.2(19) . . ?
O1C C10C O2C 130(2) . . ?
O1C C10C C11C 119(3) . . ?
O2C C10C C11C 109(3) . . ?
C12C O3C Cu5 126.2(18) . . ?
C12C O4C Cu6 120.5(16) . . ?
O3C C12C O4C 124(2) . . ?
O3C C12C C13C 123(3) . . ?
O4C C12C C13C 114(3) . . ?
C14C O5C Cu5 118.4(19) . . ?
C14C O6C Cu6 124.1(19) . . ?
O5C C14C O6C 125(2) . . ?
O5C C14C C15C 119(3) . . ?
O6C C14C C15C 113(3) . . ?
C16C O7C Cu5 122.1(18) . . ?
C16C O8C Cu6 125(2) . . ?
O7C C16C O8C 123(2) . . ?
O7C C16C C17C 123(3) . . ?
O8C C16C C17C 113(3) . . ?
C9A N1A C1A 104(2) . . ?
C9A N1A Cu2 128(2) . . ?
C1A N1A Cu2 126(2) . . ?
C5A N2A C4A 106(3) . . ?
C8A N3A C7A 108(3) . . ?
C8A N3A Cu3 136(2) . . ?
C7A N3A Cu3 114(2) . . ?
C8A N4A C5A 121(3) . . ?
C8A N4A C6A 108(3) . . ?
C5A N4A C6A 131(3) . . ?
C9A N5A C2A 103(3) . . ?
C9A N5A C8A 137(3) . . ?
C2A N5A C8A 119(2) . . ?
C3A N6A C5A 103(2) . . ?
C3A N6A C2A 133(3) . . ?
C5A N6A C2A 124(2) . . ?
C2A C1A N1A 104(2) . . ?
N5A C2A C1A 111(3) . . ?
N5A C2A N6A 117(3) . . ?
C1A C2A N6A 131(3) . . ?
C4A C3A N6A 107(3) . . ?
N2A C4A C3A 111(3) . . ?
N2A C5A N4A 132(3) . . ?
N2A C5A N6A 113(3) . . ?
N4A C5A N6A 115(3) . . ?
C7A C6A N4A 108(3) . . ?
C6A C7A N3A 108(3) . . ?
N3A C8A N4A 108(3) . . ?
N3A C8A N5A 128(3) . . ?
N4A C8A N5A 124(3) . . ?
N1A C9A N5A 117(3) . . ?
C1B N1B C9B 110(2) . . ?
C1B N1B Cu1 127.0(17) . 1_445 ?
C9B N1B Cu1 123.1(18) . 1_445 ?
C5B N2B C4B 97(2) . . ?
C8B N3B C7B 103(2) . . ?
C8B N3B Cu4 136.3(19) . . ?
C7B N3B Cu4 118.5(19) . . ?
C6B N4B C5B 134(2) . . ?
C6B N4B C8B 103(2) . . ?
C5B N4B C8B 123(2) . . ?
C8B N5B C2B 125(2) . . ?
C8B N5B C9B 125(2) . . ?
C2B N5B C9B 109.4(19) . . ?
C5B N6B C2B 123(2) . . ?
C5B N6B C3B 110(2) . . ?
C2B N6B C3B 127(2) . . ?
C2B C1B N1B 112(2) . . ?
C1B C2B N6B 141(2) . . ?
C1B C2B N5B 104(2) . . ?
N6B C2B N5B 116(2) . . ?
C4B C3B N6B 98(2) . . ?
C3B C4B N2B 118(2) . . ?
N6B C5B N2B 116(2) . . ?
N6B C5B N4B 121(2) . . ?
N2B C5B N4B 123(3) . . ?
C7B C6B N4B 108(2) . . ?
C6B C7B N3B 112(3) . . ?
N3B C8B N5B 134(2) . . ?
N3B C8B N4B 114(2) . . ?
N5B C8B N4B 112(2) . . ?
N1B C9B N5B 104(2) . . ?
C1C N1C C9C 110(2) . . ?
C1C N1C Cu6 130.3(19) . . ?
C9C N1C Cu6 110.0(18) . . ?
C5C N2C C4C 95(2) . . ?
C8C N3C C7C 102(2) . . ?
C6C N4C C5C 132(2) . . ?
C6C N4C C8C 104(2) . . ?
C5C N4C C8C 123(2) . . ?
C8C N5C C2C 125(2) . . ?
C8C N5C C9C 126.1(19) . . ?
C2C N5C C9C 109.4(17) . . ?
C5C N6C C2C 125(2) . . ?
C5C N6C C3C 110(2) . . ?
C2C N6C C3C 125(2) . . ?
C2C C1C N1C 111(2) . . ?
C1C C2C N6C 140(2) . . ?
C1C C2C N5C 105(2) . . ?
N6C C2C N5C 115.2(19) . . ?
C4C C3C N6C 98(2) . . ?
C3C C4C N2C 119(2) . . ?
N6C C5C N2C 118(2) . . ?
N6C C5C N4C 118(2) . . ?
N2C C5C N4C 124(2) . . ?
C7C C6C N4C 107(2) . . ?
C6C C7C N3C 112(2) . . ?
N3C C8C N5C 133(2) . . ?
N3C C8C N4C 114(2) . . ?
N5C C8C N4C 113(2) . . ?
N1C C9C N5C 103.7(19) . . ?

loop_
_geom_bond_atom_site_label_1
_geom_bond_atom_site_label_2
_geom_bond_distance
_geom_bond_site_symmetry_2
_geom_bond_publ_flag
Cu1 O7A 1.92(3) . ?
Cu1 O5A 1.94(2) . ?
Cu1 O3A 1.97(2) . ?
Cu1 O1A 2.02(2) . ?
Cu1 N1B 2.19(2) 1_665 ?
Cu1 Cu2 2.636(3) . ?
Cu2 O6A 1.94(2) . ?
Cu2 O8A 1.95(2) . ?
Cu2 O4A 1.99(2) . ?
Cu2 O2A 2.05(2) . ?
Cu2 N1A 2.13(3) . ?
O1A C10A 1.37(4) . ?
O2A C10A 1.12(4) . ?
O3A C12A 1.13(4) . ?
O4A C12A 1.36(4) . ?
O5A C14A 1.49(4) . ?
O6A C14A 1.07(4) . ?
O7A C16A 1.13(4) . ?
O8A C16A 1.40(4) . ?
C10A C11A 1.50(5) . ?
C12A C13A 1.52(4) . ?
C14A C15A 1.49(5) . ?
C16A C17A 1.56(5) . ?
Cu3 O7B 1.90(2) . ?
Cu3 O3B 1.98(3) . ?
Cu3 O5B 1.99(2) . ?
Cu3 O1B 2.00(2) . ?
Cu3 N3A 2.22(3) . ?
Cu3 Cu4 2.620(3) . ?
Cu4 O6B 1.93(2) . ?
Cu4 O2B 1.95(2) . ?
Cu4 O8B 1.96(3) . ?
Cu4 O4B 2.04(2) . ?
Cu4 N3B 2.19(2) . ?
O1B C10B 1.21(4) . ?
O2B C10B 1.21(4) . ?
O3B C12B 1.27(4) . ?
O4B C12B 1.27(3) . ?
O5B C14B 1.27(4) . ?
O6B C14B 1.33(4) . ?
O7B C16B 1.22(3) . ?
O8B C16B 1.24(4) . ?
C10B C11B 1.59(5) . ?
C12B C13B 1.49(5) . ?
C14B C15B 1.48(5) . ?
C16B C17B 1.56(5) . ?
Cu5 O3C 1.952(14) . ?
Cu5 O7C 1.958(14) . ?
Cu5 O5C 1.958(14) . ?
Cu5 O1C 1.972(15) . ?
Cu5 O1W 2.111(19) . ?
Cu5 Cu6 2.624(4) . ?
Cu6 O8C 1.950(14) . ?
Cu6 O2C 1.965(14) . ?
Cu6 O6C 1.986(14) . ?
Cu6 O4C 1.987(13) . ?
Cu6 N1C 2.21(2) . ?
O1C C10C 1.26(3) . ?
O2C C10C 1.29(4) . ?
C10C C11C 1.520(19) . ?
O3C C12C 1.27(3) . ?
O4C C12C 1.29(3) . ?
C12C C13C 1.507(18) . ?
O5C C14C 1.27(3) . ?
O6C C14C 1.27(3) . ?
C14C C15C 1.521(19) . ?
O7C C16C 1.27(3) . ?
O8C C16C 1.28(4) . ?
C16C C17C 1.515(19) . ?
N1A C9A 1.28(3) . ?
N1A C1A 1.40(3) . ?
N2A C5A 1.28(3) . ?
N2A C4A 1.34(4) . ?
N3A C8A 1.33(3) . ?
N3A C7A 1.38(4) . ?
N4A C8A 1.35(3) . ?
N4A C5A 1.37(3) . ?
N4A C6A 1.37(4) . ?
N5A C9A 1.31(3) . ?
N5A C2A 1.32(3) . ?
N5A C8A 1.37(3) . ?
N6A C3A 1.39(3) . ?
N6A C5A 1.40(3) . ?
N6A C2A 1.42(3) . ?
C1A C2A 1.37(4) . ?
C3A C4A 1.34(4) . ?
C6A C7A 1.32(4) . ?
N1B C1B 1.34(3) . ?
N1B C9B 1.34(3) . ?
N1B Cu1 2.19(2) 1_445 ?
N2B C5B 1.35(3) . ?
N2B C4B 1.41(3) . ?
N3B C8B 1.28(3) . ?
N3B C7B 1.40(3) . ?
N4B C6B 1.36(3) . ?
N4B C5B 1.39(3) . ?
N4B C8B 1.42(3) . ?
N5B C8B 1.40(3) . ?
N5B C2B 1.41(3) . ?
N5B C9B 1.41(3) . ?
N6B C5B 1.29(3) . ?
N6B C2B 1.38(3) . ?
N6B C3B 1.42(3) . ?
C1B C2B 1.32(3) . ?
C3B C4B 1.35(3) . ?
C6B C7B 1.32(3) . ?
N1C C1C 1.34(3) . ?
N1C C9C 1.35(3) . ?
N2C C5C 1.35(3) . ?
N2C C4C 1.43(3) . ?
N3C C8C 1.27(3) . ?
N3C C7C 1.40(3) . ?
N4C C6C 1.34(3) . ?
N4C C5C 1.39(2) . ?
N4C C8C 1.42(3) . ?
N5C C8C 1.38(3) . ?
N5C C2C 1.41(2) . ?
N5C C9C 1.41(2) . ?
N6C C5C 1.28(3) . ?
N6C C2C 1.38(3) . ?
N6C C3C 1.43(3) . ?
C1C C2C 1.33(2) . ?
C3C C4C 1.34(3) . ?
C6C C7C 1.33(3) . ?

loop_
_geom_hbond_atom_site_label_D
_geom_hbond_atom_site_label_H
_geom_hbond_atom_site_label_A
_geom_hbond_distance_DH
_geom_hbond_distance_HA
_geom_hbond_distance_DA
_geom_hbond_angle_DHA
_geom_hbond_site_symmetry_A
C13A H13B O7A 0.96 2.64 3.31(4) 128.0 1_455
C15A H15A O2C 0.96 2.60 3.53(5) 165.2 1_564
C17A H17B O4A 0.96 2.53 3.40(5) 150.8 1_655
C11C H11H O3W 0.96 2.44 3.25(6) 142.0 1_546
C1A H1A O7C 0.93 2.59 3.43(4) 150.7 1_564
C6A H6A N2B 0.93 2.42 3.35(4) 172.9 1_454
C9A H9A O1B 0.93 2.50 3.11(4) 122.7 .
C3B H3B O4C 0.93 2.47 3.34(4) 156.2 1_455
C6B H6B N2A 0.93 2.47 3.39(4) 172.0 1_656
C9B H9B O6B 0.93 2.19 2.90(4) 132.4 .
C4C H4C O3W 0.93 2.54 3.30(4) 140.2 1_656
C7C H7C O6B 0.93 2.62 3.29(4) 129.4 1_655
C9C H9C O6C 0.93 2.43 2.97(3) 116.5 .
C9C H9C O2W 0.93 2.48 3.28(2) 144.9 .
O1W H1W1 N2C 0.9000(13) 2.01(2) 2.84(2) 152(4) 1_445
O2W H1W2 N3C 0.99 1.98 2.95(2) 162.6 .
O2W H2W2 O3A 0.99 2.01 2.89(2) 146.8 1_545
O3W H1W3 O8A 0.99 2.06 2.94(3) 147.6 .
O3W H2W3 O1C 0.99 2.01 2.95(5) 159.3 1_564
